data_1502345
loop_
_publ_author_name
'Ovalles, Stephanie R.'
'Hansen, J\/orn H'
'Davies, Huw M. L.'

_publ_section_title
;
 Thermally induced cycloadditions of donor/acceptor carbenes.
;
_journal_issue 16
_journal_name_full 'Organic letters'
_journal_page_first 4284
_journal_page_last 4287
_journal_paper_doi 10.1021/ol201628d
_journal_volume 13
_journal_year 2011
_chemical_absolute_configuration ad
_chemical_formula_moiety 'C17 H15 Br O'
_chemical_formula_sum 'C17 H15 Br O'
_chemical_formula_weight 315.20
_chemical_name_systematic
; 
 ? 
;
_space_group_IT_number 5
_symmetry_cell_setting monoclinic
_symmetry_space_group_name_Hall 'C 2y'
_symmetry_space_group_name_H-M 'C 1 2 1'
_atom_sites_solution_hydrogens geom
_atom_sites_solution_primary direct
_atom_sites_solution_secondary difmap
_audit_creation_method SHELXL-97
_cell_angle_alpha 90.00
_cell_angle_beta 95.162(3)
_cell_angle_gamma 90.00
_cell_formula_units_Z 4
_cell_length_a 18.9697(9)
_cell_length_b 6.1032(3)
_cell_length_c 12.0780(6)
_cell_measurement_reflns_used 727
_cell_measurement_temperature 173(2)
_cell_measurement_theta_max 68.77
_cell_measurement_theta_min 6.21
_cell_volume 1392.67(12)
_computing_cell_refinement 'Bruker SMART'
_computing_data_collection 'Bruker SMART'
_computing_data_reduction 'Bruker SAINT'
_computing_molecular_graphics 'Bruker SHELXTL'
_computing_publication_material 'Bruker SHELXTL'
_computing_structure_refinement 'SHELXL-97 (Sheldrick, 1997)'
_computing_structure_solution 'SHELXS-97 (Sheldrick, 1990)'
_diffrn_ambient_temperature 173(2)
_diffrn_measured_fraction_theta_full 0.935
_diffrn_measured_fraction_theta_max 0.935
_diffrn_measurement_device_type 'CCD area detector'
_diffrn_measurement_method 'phi and omega scans'
_diffrn_radiation_monochromator graphite
_diffrn_radiation_source 'fine-focus sealed tube'
_diffrn_radiation_type CuK\a
_diffrn_radiation_wavelength 1.54178
_diffrn_reflns_av_R_equivalents 0.0000
_diffrn_reflns_av_sigmaI/netI 0.0293
_diffrn_reflns_limit_h_max 0
_diffrn_reflns_limit_h_min -22
_diffrn_reflns_limit_k_max 0
_diffrn_reflns_limit_k_min -7
_diffrn_reflns_limit_l_max 14
_diffrn_reflns_limit_l_min -14
_diffrn_reflns_number 1354
_diffrn_reflns_theta_full 69.64
_diffrn_reflns_theta_max 69.64
_diffrn_reflns_theta_min 5.69
_exptl_absorpt_coefficient_mu 3.918
_exptl_absorpt_correction_T_max 0.7471
_exptl_absorpt_correction_T_min 0.3131
_exptl_absorpt_correction_type multi-scan
_exptl_absorpt_process_details twinabs
_exptl_crystal_colour colourless
_exptl_crystal_density_diffrn 1.503
_exptl_crystal_density_method 'not measured'
_exptl_crystal_description rod
_exptl_crystal_F_000 640
_exptl_crystal_size_max 0.39
_exptl_crystal_size_mid 0.12
_exptl_crystal_size_min 0.08
_refine_diff_density_max 1.238
_refine_diff_density_min -1.273
_refine_diff_density_rms 0.218
_refine_ls_abs_structure_details 'Flack H D (1983), Acta Cryst. A39, 876-881'
_refine_ls_abs_structure_Flack 0.02(7)
_refine_ls_extinction_method none
_refine_ls_goodness_of_fit_ref 1.137
_refine_ls_hydrogen_treatment constr
_refine_ls_matrix_type full
_refine_ls_number_parameters 172
_refine_ls_number_reflns 1354
_refine_ls_number_restraints 1
_refine_ls_restrained_S_all 1.137
_refine_ls_R_factor_all 0.0677
_refine_ls_R_factor_gt 0.0589
_refine_ls_shift/su_max 0.000
_refine_ls_shift/su_mean 0.000
_refine_ls_structure_factor_coef Fsqd
_refine_ls_weighting_details 'calc w=1/[\s^2^(Fo^2^)+(0.1800P)^2^+2.4000P] where P=(Fo^2^+2Fc^2^)/3'
_refine_ls_weighting_scheme calc
_refine_ls_wR_factor_gt 0.1853
_refine_ls_wR_factor_ref 0.2174
_reflns_number_gt 1292
_reflns_number_total 1354
_reflns_threshold_expression >2sigma(I)
_cod_data_source_file ol201628d_si_002.cif
_cod_data_source_block sro_999t
_cod_depositor_comments
;
The following automatic conversions were performed:

'_chemical_absolute_configuration' value 'AD' changed to 'ad'
according to /home/saulius/struct/CIF-dictionaries/cif_core.dic
dictionary named 'cif_core.dic' version 2.4.1 from
2010-06-29.

'_symmetry_cell_setting' value 'Monoclinic' changed to
'monoclinic' according to
/home/saulius/struct/CIF-dictionaries/cif_core.dic dictionary named
'cif_core.dic' version 2.4.1 from 2010-06-29.

Automatic conversion script
Id: cif_fix_values 1715 2011-07-08 13:25:40Z adriana 
;
_cod_original_sg_symbol_H-M C2
_cod_database_code 1502345

loop_
_symmetry_equiv_pos_as_xyz
'x, y, z'
'-x, y, -z'
'x+1/2, y+1/2, z'
'-x+1/2, y+1/2, -z'

loop_
_atom_site_label
_atom_site_type_symbol
_atom_site_fract_x
_atom_site_fract_y
_atom_site_fract_z
_atom_site_U_iso_or_equiv
_atom_site_adp_type
_atom_site_occupancy
_atom_site_symmetry_multiplicity
_atom_site_calc_flag
_atom_site_refinement_flags
Br1 Br 0.08042(4) 0.3616(2) 0.60348(7) 0.0376(4) Uani 1 1 d .
C1 C 0.1809(4) 0.376(2) 0.6324(7) 0.0261(18) Uani 1 1 d .
C2 C 0.2148(6) 0.5594(19) 0.6032(9) 0.034(2) Uani 1 1 d .
H2A H 0.1894 0.6758 0.5658 0.041 Uiso 1 1 calc R
C3 C 0.2888(6) 0.5739(18) 0.6297(8) 0.032(2) Uani 1 1 d .
H3A H 0.3136 0.7000 0.6082 0.038 Uiso 1 1 calc R
C4 C 0.3251(5) 0.4082(15) 0.6860(7) 0.025(2) Uani 1 1 d .
C5 C 0.2886(6) 0.2174(17) 0.7110(8) 0.028(2) Uani 1 1 d .
H5A H 0.3140 0.0977 0.7455 0.034 Uiso 1 1 calc R
C6 C 0.2173(5) 0.2014(17) 0.6865(8) 0.028(2) Uani 1 1 d .
H6A H 0.1926 0.0735 0.7059 0.034 Uiso 1 1 calc R
C7 C 0.4043(5) 0.4262(16) 0.7117(7) 0.0234(19) Uani 1 1 d .
C8 C 0.4371(5) 0.6448(15) 0.7463(8) 0.0228(18) Uani 1 1 d .
C9 C 0.4898(6) 0.544(2) 0.8337(8) 0.035(2) Uani 1 1 d .
H9A H 0.4918 0.6177 0.9070 0.042 Uiso 1 1 calc R
H9B H 0.5378 0.5235 0.8091 0.042 Uiso 1 1 calc R
C10 C 0.4421(5) 0.3313(18) 0.8246(7) 0.025(2) Uani 1 1 d .
H10A H 0.4705 0.1971 0.8116 0.030 Uiso 1 1 calc R
C11 C 0.3984(5) 0.3033(15) 0.9220(7) 0.026(2) Uani 1 1 d .
C12 C 0.3537(6) 0.465(2) 0.9558(8) 0.033(2) Uani 1 1 d .
H12A H 0.3491 0.5988 0.9154 0.039 Uiso 1 1 calc R
C13 C 0.3153(6) 0.436(2) 1.0478(9) 0.037(2) Uani 1 1 d .
H13A H 0.2848 0.5487 1.0697 0.045 Uiso 1 1 calc R
C14 C 0.3223(6) 0.241(2) 1.1070(9) 0.037(2) Uani 1 1 d .
H14A H 0.2963 0.2193 1.1697 0.045 Uiso 1 1 calc R
C15 C 0.3662(7) 0.081(2) 1.0756(9) 0.040(2) Uani 1 1 d .
H15A H 0.3718 -0.0498 1.1178 0.048 Uiso 1 1 calc R
C16 C 0.4029(6) 0.1087(18) 0.9818(8) 0.033(2) Uani 1 1 d .
H16A H 0.4314 -0.0074 0.9583 0.040 Uiso 1 1 calc R
C17 C 0.4412(5) 0.3330(17) 0.6121(7) 0.028(2) Uani 1 1 d .
H17A H 0.4178 0.3900 0.5424 0.042 Uiso 1 1 calc R
H17B H 0.4382 0.1727 0.6122 0.042 Uiso 1 1 calc R
H17C H 0.4911 0.3776 0.6188 0.042 Uiso 1 1 calc R
O1 O 0.4229(4) 0.8343(13) 0.7225(7) 0.0379(17) Uani 1 1 d .

loop_
_atom_site_aniso_label
_atom_site_aniso_U_11
_atom_site_aniso_U_22
_atom_site_aniso_U_33
_atom_site_aniso_U_23
_atom_site_aniso_U_13
_atom_site_aniso_U_12
Br1 0.0238(6) 0.0483(7) 0.0404(6) 0.0068(5) 0.0013(4) -0.0009(5)
C1 0.015(3) 0.042(5) 0.020(3) -0.001(5) -0.002(3) 0.002(5)
C2 0.033(6) 0.036(5) 0.033(5) 0.004(4) 0.002(4) 0.002(5)
C3 0.032(5) 0.035(5) 0.030(5) 0.008(4) 0.010(4) 0.001(5)
C4 0.026(5) 0.034(6) 0.016(4) -0.004(3) 0.004(3) -0.004(4)
C5 0.036(6) 0.024(4) 0.025(5) 0.005(3) 0.003(4) 0.003(4)
C6 0.025(5) 0.028(4) 0.033(5) 0.003(4) 0.006(4) -0.007(4)
C7 0.020(4) 0.035(5) 0.016(4) 0.004(3) 0.003(3) 0.007(3)
C8 0.017(4) 0.021(4) 0.031(5) -0.002(4) 0.006(4) 0.000(3)
C9 0.028(5) 0.049(6) 0.027(5) 0.004(5) -0.001(4) -0.013(5)
C10 0.025(4) 0.031(6) 0.020(3) 0.009(4) 0.002(3) 0.008(4)
C11 0.026(5) 0.029(5) 0.022(4) -0.001(3) 0.000(4) -0.008(4)
C12 0.027(5) 0.045(6) 0.025(4) 0.006(4) 0.003(4) 0.001(5)
C13 0.036(6) 0.052(6) 0.025(5) -0.003(4) 0.006(4) 0.002(5)
C14 0.033(6) 0.053(7) 0.026(5) 0.006(5) 0.007(5) -0.012(5)
C15 0.054(7) 0.039(6) 0.027(4) 0.005(4) 0.005(5) -0.005(5)
C16 0.040(6) 0.031(5) 0.028(4) 0.001(4) 0.004(4) -0.003(4)
C17 0.032(4) 0.026(5) 0.026(4) -0.002(4) 0.007(3) 0.004(4)
O1 0.037(4) 0.023(4) 0.052(4) 0.002(4) 0.002(3) -0.004(3)

loop_
_atom_type_symbol
_atom_type_description
_atom_type_scat_dispersion_real
_atom_type_scat_dispersion_imag
_atom_type_scat_source
C C 0.0181 0.0091 'International Tables Vol C Tables 4.2.6.8 and 6.1.1.4'
H H 0.0000 0.0000 'International Tables Vol C Tables 4.2.6.8 and 6.1.1.4'
O O 0.0492 0.0322 'International Tables Vol C Tables 4.2.6.8 and 6.1.1.4'
Br Br -0.6763 1.2805 'International Tables Vol C Tables 4.2.6.8 and 6.1.1.4'

loop_
_geom_angle_atom_site_label_1
_geom_angle_atom_site_label_2
_geom_angle_atom_site_label_3
_geom_angle
C2 C1 C6 121.7(8)
C2 C1 Br1 118.6(9)
C6 C1 Br1 119.6(8)
C1 C2 C3 118.5(10)
C1 C2 H2A 120.7
C3 C2 H2A 120.7
C4 C3 C2 120.7(9)
C4 C3 H3A 119.7
C2 C3 H3A 119.7
C3 C4 C5 119.0(9)
C3 C4 C7 119.6(8)
C5 C4 C7 121.1(9)
C6 C5 C4 120.8(9)
C6 C5 H5A 119.6
C4 C5 H5A 119.6
C5 C6 C1 119.1(9)
C5 C6 H6A 120.5
C1 C6 H6A 120.5
C4 C7 C8 119.8(8)
C4 C7 C17 108.9(7)
C8 C7 C17 109.5(7)
C4 C7 C10 120.9(7)
C8 C7 C10 86.6(7)
C17 C7 C10 109.3(7)
O1 C8 C7 134.0(9)
O1 C8 C9 131.9(10)
C7 C8 C9 93.7(8)
C8 C9 C10 87.0(7)
C8 C9 H9A 114.2
C10 C9 H9A 114.2
C8 C9 H9B 114.2
C10 C9 H9B 114.2
H9A C9 H9B 111.3
C11 C10 C9 113.0(8)
C11 C10 C7 118.2(8)
C9 C10 C7 88.3(7)
C11 C10 H10A 111.8
C9 C10 H10A 111.8
C7 C10 H10A 111.8
C12 C11 C16 117.8(9)
C12 C11 C10 122.8(9)
C16 C11 C10 119.3(9)
C11 C12 C13 121.4(11)
C11 C12 H12A 119.3
C13 C12 H12A 119.3
C14 C13 C12 119.1(11)
C14 C13 H13A 120.4
C12 C13 H13A 120.4
C15 C14 C13 120.3(9)
C15 C14 H14A 119.9
C13 C14 H14A 119.9
C14 C15 C16 120.4(11)
C14 C15 H15A 119.8
C16 C15 H15A 119.8
C11 C16 C15 120.9(11)
C11 C16 H16A 119.5
C15 C16 H16A 119.5
C7 C17 H17A 109.5
C7 C17 H17B 109.5
H17A C17 H17B 109.5
C7 C17 H17C 109.5
H17A C17 H17C 109.5
H17B C17 H17C 109.5

loop_
_geom_bond_atom_site_label_1
_geom_bond_atom_site_label_2
_geom_bond_distance
Br1 C1 1.909(8)
C1 C2 1.354(17)
C1 C6 1.398(16)
C2 C3 1.415(16)
C2 H2A 0.9500
C3 C4 1.369(15)
C3 H3A 0.9500
C4 C5 1.401(13)
C4 C7 1.510(13)
C5 C6 1.363(15)
C5 H5A 0.9500
C6 H6A 0.9500
C7 C8 1.516(13)
C7 C17 1.554(11)
C7 C10 1.592(11)
C8 O1 1.216(13)
C8 C9 1.516(15)
C9 C10 1.582(16)
C9 H9A 0.9900
C9 H9B 0.9900
C10 C11 1.508(10)
C10 H10A 1.0000
C11 C12 1.388(15)
C11 C16 1.389(14)
C12 C13 1.393(14)
C12 H12A 0.9500
C13 C14 1.391(18)
C13 H13A 0.9500
C14 C15 1.358(18)
C14 H14A 0.9500
C15 C16 1.392(15)
C15 H15A 0.9500
C16 H16A 0.9500
C17 H17A 0.9800
C17 H17B 0.9800
C17 H17C 0.9800

loop_
_geom_torsion_atom_site_label_1
_geom_torsion_atom_site_label_2
_geom_torsion_atom_site_label_3
_geom_torsion_atom_site_label_4
_geom_torsion
C6 C1 C2 C3 -0.7(14)
Br1 C1 C2 C3 176.9(7)
C1 C2 C3 C4 -1.5(15)
C2 C3 C4 C5 3.9(14)
C2 C3 C4 C7 179.1(8)
C3 C4 C5 C6 -4.2(13)
C7 C4 C5 C6 -179.3(9)
C4 C5 C6 C1 2.1(14)
C2 C1 C6 C5 0.4(14)
Br1 C1 C6 C5 -177.2(7)
C3 C4 C7 C8 39.2(12)
C5 C4 C7 C8 -145.7(8)
C3 C4 C7 C17 -87.8(10)
C5 C4 C7 C17 87.3(10)
C3 C4 C7 C10 144.6(9)
C5 C4 C7 C10 -40.4(12)
C4 C7 C8 O1 -33.4(14)
C17 C7 C8 O1 93.3(12)
C10 C7 C8 O1 -157.4(11)
C4 C7 C8 C9 140.0(8)
C17 C7 C8 C9 -93.3(8)
C10 C7 C8 C9 16.0(7)
O1 C8 C9 C10 157.5(10)
C7 C8 C9 C10 -16.1(7)
C8 C9 C10 C11 -104.8(8)
C8 C9 C10 C7 15.3(7)
C4 C7 C10 C11 -23.0(14)
C8 C7 C10 C11 100.0(9)
C17 C7 C10 C11 -150.5(9)
C4 C7 C10 C9 -138.3(9)
C8 C7 C10 C9 -15.3(7)
C17 C7 C10 C9 94.2(9)
C9 C10 C11 C12 53.9(14)
C7 C10 C11 C12 -47.2(15)
C9 C10 C11 C16 -125.7(10)
C7 C10 C11 C16 133.3(10)
C16 C11 C12 C13 1.1(17)
C10 C11 C12 C13 -178.4(10)
C11 C12 C13 C14 0.2(18)
C12 C13 C14 C15 0.2(18)
C13 C14 C15 C16 -2.0(19)
C12 C11 C16 C15 -2.9(16)
C10 C11 C16 C15 176.7(11)
C14 C15 C16 C11 3.4(19)
